data_4508903
loop_
_publ_author_name
'Gu, Xiaojun'
'Xue, Dongfeng'

_publ_section_title
;
 Selected Controlled Synthesis of Three-Dimensional 4d&#x2212;4f
 Heterometallic Coordination Frameworks by Lanthanide Carboxylate Subunits
 and Silver Centers
;
_journal_issue 11
_journal_name_full 'Crystal Growth &amp; Design'
_journal_page_first 2551
_journal_paper_doi 10.1021/cg060485o
_journal_volume 6
_journal_year 2006
_chemical_formula_sum 'C62 H38.5 Ag N5 Nd4 O27.75'
_chemical_formula_weight 1982.31
_chemical_name_systematic
; 
 ? 
;
_space_group_IT_number 15
_symmetry_cell_setting monoclinic
_symmetry_space_group_name_Hall '-C 2yc'
_symmetry_space_group_name_H-M 'C 1 2/c 1'
_atom_sites_solution_hydrogens geom
_atom_sites_solution_primary direct
_atom_sites_solution_secondary difmap
_audit_creation_method SHELXL-97
_cell_angle_alpha 90.00
_cell_angle_beta 115.118(7)
_cell_angle_gamma 90.00
_cell_formula_units_Z 8
_cell_length_a 31.257(20)
_cell_length_b 13.957(9)
_cell_length_c 31.33(3)
_cell_measurement_temperature 293(2)
_cell_volume 12375(16)
_computing_structure_refinement 'SHELXL-97 (Sheldrick, 1997)'
_computing_structure_solution 'SHELXS-97 (Sheldrick, 1990)'
_diffrn_ambient_temperature 273(2)
_diffrn_measured_fraction_theta_full 0.967
_diffrn_measured_fraction_theta_max 0.967
_diffrn_radiation_monochromator graphite
_diffrn_radiation_source 'fine-focus sealed tube'
_diffrn_radiation_type MoK\a
_diffrn_radiation_wavelength 0.71073
_diffrn_reflns_av_R_equivalents 0.0563
_diffrn_reflns_av_sigmaI/netI 0.0801
_diffrn_reflns_limit_h_max 39
_diffrn_reflns_limit_h_min -41
_diffrn_reflns_limit_k_max 17
_diffrn_reflns_limit_k_min -18
_diffrn_reflns_limit_l_max 41
_diffrn_reflns_limit_l_min -31
_diffrn_reflns_number 37892
_diffrn_reflns_theta_full 28.28
_diffrn_reflns_theta_max 28.28
_diffrn_reflns_theta_min 1.90
_exptl_absorpt_coefficient_mu 3.704
_exptl_crystal_colour pink
_exptl_crystal_density_diffrn 2.128
_exptl_crystal_density_method 'not measured'
_exptl_crystal_description rod
_exptl_crystal_F_000 7636
_exptl_crystal_size_max 0.25
_exptl_crystal_size_mid 0.12
_exptl_crystal_size_min 0.06
_refine_diff_density_max 0.912
_refine_diff_density_min -0.899
_refine_diff_density_rms 0.171
_refine_ls_extinction_coef 0.000012(3)
_refine_ls_extinction_expression Fc^*^=kFc[1+0.001xFc^2^\l^3^/sin(2\q)]^-1/4^
_refine_ls_extinction_method SHELXL
_refine_ls_goodness_of_fit_ref 1.005
_refine_ls_hydrogen_treatment mixed
_refine_ls_matrix_type full
_refine_ls_number_parameters 906
_refine_ls_number_reflns 14836
_refine_ls_number_restraints 0
_refine_ls_restrained_S_all 1.005
_refine_ls_R_factor_all 0.0815
_refine_ls_R_factor_gt 0.0420
_refine_ls_shift/su_max 0.005
_refine_ls_shift/su_mean 0.000
_refine_ls_structure_factor_coef Fsqd
_refine_ls_weighting_details 'calc w=1/[\s^2^(Fo^2^)+(0.0150P)^2^+0.0000P] where P=(Fo^2^+2Fc^2^)/3'
_refine_ls_weighting_scheme calc
_refine_ls_wR_factor_gt 0.0651
_refine_ls_wR_factor_ref 0.0765
_reflns_number_gt 9417
_reflns_number_total 14836
_reflns_threshold_expression >2sigma(I)
_cod_data_source_file cg060485osup1.cif
_cod_data_source_block 1
_cod_original_sg_symbol_H-M C2/c
_cod_original_formula_sum 'C62 H38.50 Ag N5 Nd4 O27.75'
_cod_database_code 4508903

loop_
_symmetry_equiv_pos_as_xyz
'x, y, z'
'-x, y, -z+1/2'
'x+1/2, y+1/2, z'
'-x+1/2, y+1/2, -z+1/2'
'-x, -y, -z'
'x, -y, z-1/2'
'-x+1/2, -y+1/2, -z'
'x+1/2, -y+1/2, z-1/2'

loop_
_atom_site_label
_atom_site_type_symbol
_atom_site_fract_x
_atom_site_fract_y
_atom_site_fract_z
_atom_site_U_iso_or_equiv
_atom_site_adp_type
_atom_site_occupancy
_atom_site_symmetry_multiplicity
_atom_site_calc_flag
_atom_site_refinement_flags
Nd1 Nd 0.351302(9) 0.36588(2) 0.079488(10) 0.02387(8) Uani 1 1 d .
Nd2 Nd 0.352639(10) 0.12617(2) 0.003375(10) 0.02461(8) Uani 1 1 d .
Nd3 Nd 0.448320(10) 0.62712(2) 0.138248(12) 0.03024(9) Uani 1 1 d .
Nd4 Nd 0.463622(10) 0.85834(2) 0.052992(10) 0.02446(8) Uani 1 1 d .
Ag1 Ag 0.263721(16) -0.38565(4) -0.198103(16) 0.04005(13) Uani 1 1 d .
O12 O 0.43427(12) 0.4338(3) 0.11152(13) 0.0329(10) Uani 1 1 d .
O24 O 0.43973(13) 0.8314(3) 0.11625(13) 0.0377(10) Uani 1 1 d .
O28 O 0.53026(13) 0.8852(3) 0.03140(14) 0.0422(11) Uani 1 1 d .
O16 O 0.36950(12) 0.6415(3) 0.08616(14) 0.0416(11) Uani 1 1 d .
O22 O 0.38156(12) 0.3094(2) 0.02067(12) 0.0271(9) Uani 1 1 d .
C24 C 0.38961(19) -0.0452(4) -0.05375(19) 0.0271(13) Uani 1 1 d .
C21 C 0.36367(18) -0.1180(4) -0.09174(18) 0.0280(13) Uani 1 1 d .
O8 O 0.36736(13) 0.0282(3) -0.05340(13) 0.0372(10) Uani 1 1 d .
C39 C 0.33119(19) 0.5987(4) 0.06190(19) 0.0293(13) Uani 1 1 d .
C53 C 0.42929(19) 0.9343(4) 0.1720(2) 0.0291(13) Uani 1 1 d .
C62 C 0.2494(2) 0.3089(4) 0.1004(2) 0.0317(14) Uani 1 1 d .
O20 O 0.46659(14) 0.7185(3) 0.01026(14) 0.0415(11) Uani 1 1 d .
O23 O 0.43440(17) 0.7657(3) 0.17684(15) 0.0536(13) Uani 1 1 d .
C31 C 0.4781(2) 0.4243(4) 0.1368(2) 0.0307(14) Uani 1 1 d .
N3 N 0.18216(17) -0.3634(4) -0.24354(19) 0.0485(15) Uani 1 1 d .
O15 O 0.32777(13) 0.5174(3) 0.04374(13) 0.0344(10) Uani 1 1 d .
C48 C 0.39580(18) 0.3065(4) -0.01181(19) 0.0251(13) Uani 1 1 d .
C55 C 0.4342(2) 0.8372(4) 0.1537(2) 0.0345(15) Uani 1 1 d .
N2 N 0.25761(18) -0.4824(3) -0.14139(17) 0.0378(13) Uani 1 1 d .
N1 N 0.30490(19) -0.4611(4) -0.23516(19) 0.0440(14) Uani 1 1 d .
O10 O 0.28855(13) 0.3195(3) 0.09919(13) 0.0437(11) Uani 1 1 d .
C22 C 0.38231(19) -0.2070(4) -0.0923(2) 0.0323(14) Uani 1 1 d .
H22A H 0.4129 -0.2220 -0.0709 0.039 Uiso 1 1 calc R
N4 N 0.31104(17) -0.2564(4) -0.15708(16) 0.0381(13) Uani 1 1 d .
C59 C 0.2497(2) 0.2599(4) 0.1439(2) 0.0323(14) Uani 1 1 d .
C20 C 0.3182(2) -0.1003(4) -0.1255(2) 0.0388(16) Uani 1 1 d .
H20A H 0.3043 -0.0409 -0.1266 0.047 Uiso 1 1 calc R
O13 O 0.43539(13) 0.1008(3) 0.04972(14) 0.0398(11) Uani 1 1 d .
O21 O 0.39314(13) 0.2310(3) -0.03452(13) 0.0344(10) Uani 1 1 d .
O9 O 0.21052(13) 0.3380(3) 0.07071(14) 0.0431(11) Uani 1 1 d .
O11 O 0.50309(14) 0.4936(3) 0.15891(16) 0.0533(13) Uani 1 1 d .
C45 C 0.41604(16) 0.3936(4) -0.02337(18) 0.0212(12) Uani 1 1 d .
C47 C 0.45474(18) 0.6440(4) 0.0252(2) 0.0301(14) Uani 1 1 d .
C46 C 0.42474(18) 0.3956(4) -0.06316(19) 0.0303(14) Uani 1 1 d .
H46A H 0.4189 0.3415 -0.0821 0.036 Uiso 1 1 calc R
C42 C 0.45121(18) 0.5588(4) -0.04696(19) 0.0300(14) Uani 1 1 d .
H42A H 0.4627 0.6141 -0.0550 0.036 Uiso 1 1 calc R
C44 C 0.42518(16) 0.4751(4) 0.00453(18) 0.0234(12) Uani 1 1 d .
H44A H 0.4193 0.4747 0.0312 0.028 Uiso 1 1 calc R
C43 C 0.44325(17) 0.5581(4) -0.00716(19) 0.0249(13) Uani 1 1 d .
C54 C 0.4407(2) 0.9420(4) 0.2198(2) 0.0459(17) Uani 1 1 d .
H54A H 0.4502 0.8881 0.2390 0.055 Uiso 1 1 calc R
O19 O 0.45280(13) 0.6397(3) 0.06419(14) 0.0377(10) Uani 1 1 d .
C41 C 0.44234(18) 0.4789(4) -0.0751(2) 0.0299(14) Uani 1 1 d .
H41A H 0.4480 0.4800 -0.1020 0.036 Uiso 1 1 calc R
C4 C 0.3752(2) -0.5101(4) -0.2422(2) 0.0423(17) Uani 1 1 d .
H4A H 0.4067 -0.5288 -0.2274 0.051 Uiso 1 1 calc R
C11 C 0.2167(2) -0.5027(4) -0.1399(2) 0.0425(17) Uani 1 1 d .
H11A H 0.1889 -0.4859 -0.1656 0.051 Uiso 1 1 calc R
C23 C 0.3551(2) -0.2735(4) -0.1250(2) 0.0405(16) Uani 1 1 d .
H23A H 0.3680 -0.3337 -0.1247 0.049 Uiso 1 1 calc R
C2 C 0.3053(2) -0.4825(5) -0.3100(2) 0.0461(18) Uani 1 1 d .
H2A H 0.2885 -0.4814 -0.3426 0.055 Uiso 1 1 calc R
C60 C 0.2080(2) 0.2415(5) 0.1470(2) 0.0444(17) Uani 1 1 d .
H60A H 0.1792 0.2576 0.1223 0.053 Uiso 1 1 calc R
C17 C 0.1595(2) -0.4013(5) -0.2864(2) 0.0508(19) Uani 1 1 d .
H17A H 0.1737 -0.4518 -0.2948 0.061 Uiso 1 1 calc R
C5 C 0.3504(2) -0.4866(4) -0.2161(2) 0.0461(18) Uani 1 1 d .
H5A H 0.3664 -0.4886 -0.1834 0.055 Uiso 1 1 calc R
C13 C 0.1594(2) -0.2948(5) -0.2321(2) 0.0447(17) Uani 1 1 d .
H13A H 0.1740 -0.2687 -0.2020 0.054 Uiso 1 1 calc R
C58 C 0.2912(2) 0.2329(5) 0.1810(2) 0.0487(18) Uani 1 1 d .
H58A H 0.3202 0.2426 0.1799 0.058 Uiso 1 1 calc R
C7 C 0.2969(2) -0.5073(4) -0.1034(2) 0.0426(17) Uani 1 1 d .
H7A H 0.3260 -0.4927 -0.1033 0.051 Uiso 1 1 calc R
C1 C 0.2830(2) -0.4615(5) -0.2817(2) 0.0521(19) Uani 1 1 d .
H1A H 0.2509 -0.4468 -0.2960 0.063 Uiso 1 1 calc R
C19 C 0.2936(2) -0.1706(5) -0.1576(2) 0.0478(18) Uani 1 1 d .
H19A H 0.2634 -0.1567 -0.1804 0.057 Uiso 1 1 calc R
C49 C 0.4380(3) 1.0292(5) 0.2385(2) 0.063(2) Uani 1 1 d .
H49A H 0.4458 1.0344 0.2705 0.076 Uiso 1 1 calc R
N5 N 0.2490(3) 0.1729(5) 0.2239(2) 0.0660(19) Uani 1 1 d .
C61 C 0.2094(3) 0.1984(5) 0.1875(3) 0.064(2) Uani 1 1 d .
H61A H 0.1809 0.1866 0.1892 0.076 Uiso 1 1 calc R
C57 C 0.2890(3) 0.1909(5) 0.2200(3) 0.067(2) Uani 1 1 d .
H57A H 0.3173 0.1743 0.2452 0.081 Uiso 1 1 calc R
O27 O 0.4979(4) 0.6124(8) 0.2336(3) 0.079(3) Uani 0.50 1 d P
O1W O 0.4649(8) 0.3774(18) 0.2318(9) 0.114(9) Uiso 0.25 1 d P
C37 C 0.28678(18) 0.6509(4) 0.05646(19) 0.0278(13) Uani 1 1 d .
C36 C 0.24249(17) 0.6130(4) 0.02897(18) 0.0285(13) Uani 1 1 d .
H36A H 0.2404 0.5532 0.0152 0.034 Uiso 1 1 calc R
C38 C 0.2897(2) 0.7379(4) 0.0786(2) 0.0414(17) Uani 1 1 d .
H38A H 0.3191 0.7636 0.0981 0.050 Uiso 1 1 calc R
C33 C 0.2487(2) 0.7865(5) 0.0715(2) 0.0482(19) Uani 1 1 d .
H33A H 0.2506 0.8452 0.0863 0.058 Uiso 1 1 calc R
C34 C 0.2050(2) 0.7494(4) 0.0428(2) 0.0386(16) Uani 1 1 d .
H34A H 0.1776 0.7834 0.0378 0.046 Uiso 1 1 calc R
C35 C 0.20195(18) 0.6612(4) 0.02159(19) 0.0272(13) Uani 1 1 d .
C40 C 0.15422(19) 0.6202(5) -0.00894(19) 0.0313(14) Uani 1 1 d .
O18 O 0.11900(12) 0.6733(3) -0.01681(14) 0.0394(11) Uani 1 1 d .
O17 O 0.15117(13) 0.5358(3) -0.02436(14) 0.0400(11) Uani 1 1 d .
C29 C 0.50181(19) 0.3291(4) 0.1404(2) 0.0297(14) Uani 1 1 d .
C28 C 0.48008(17) 0.2548(4) 0.10960(18) 0.0252(13) Uani 1 1 d .
H28A H 0.4501 0.2642 0.0856 0.030 Uiso 1 1 calc R
C30 C 0.5466(2) 0.3139(5) 0.1758(2) 0.0407(16) Uani 1 1 d .
H30A H 0.5618 0.3629 0.1969 0.049 Uiso 1 1 calc R
C27 C 0.50164(18) 0.1678(4) 0.11361(19) 0.0267(13) Uani 1 1 d .
C25 C 0.5688(2) 0.2280(4) 0.1799(2) 0.0458(18) Uani 1 1 d .
H25A H 0.5991 0.2191 0.2035 0.055 Uiso 1 1 calc R
C26 C 0.5462(2) 0.1533(4) 0.1490(2) 0.0364(15) Uani 1 1 d .
H26A H 0.5610 0.0942 0.1523 0.044 Uiso 1 1 calc R
C32 C 0.47588(19) 0.0854(4) 0.0816(2) 0.0325(14) Uani 1 1 d .
O14 O 0.49596(14) 0.0067(3) 0.08920(15) 0.0456(12) Uani 1 1 d .
C52 C 0.41443(18) 1.0140(4) 0.1433(2) 0.0318(14) Uani 1 1 d .
H52A H 0.4069 1.0085 0.1113 0.038 Uiso 1 1 calc R
C51 C 0.41068(19) 1.1022(4) 0.1618(2) 0.0308(14) Uani 1 1 d .
C56 C 0.39237(18) 1.1893(4) 0.1316(2) 0.0272(13) Uani 1 1 d .
C50 C 0.4235(2) 1.1101(5) 0.2100(2) 0.0516(19) Uani 1 1 d .
H50A H 0.4224 1.1694 0.2231 0.062 Uiso 1 1 calc R
O26 O 0.39525(13) 1.2686(3) 0.15086(13) 0.0373(10) Uani 1 1 d .
O25 O 0.37300(12) 1.1825(3) 0.08667(13) 0.0311(9) Uani 1 1 d .
O7 O 0.43121(12) -0.0643(3) -0.02487(12) 0.0307(9) Uani 1 1 d .
C3 C 0.3525(2) -0.5053(4) -0.2901(2) 0.0325(14) Uani 1 1 d .
C10 C 0.2133(2) -0.5477(4) -0.1020(2) 0.0377(16) Uani 1 1 d .
H10A H 0.1839 -0.5597 -0.1022 0.045 Uiso 1 1 calc R
C9 C 0.25374(18) -0.5741(4) -0.06446(19) 0.0275(13) Uani 1 1 d .
C8 C 0.2966(2) -0.5531(4) -0.0648(2) 0.0401(16) Uani 1 1 d .
H8A H 0.3248 -0.5695 -0.0394 0.048 Uiso 1 1 calc R
C16 C 0.1159(2) -0.3698(5) -0.3189(2) 0.0468(17) Uani 1 1 d .
H16A H 0.1019 -0.3978 -0.3486 0.056 Uiso 1 1 calc R
C15 C 0.09355(19) -0.2969(4) -0.3070(2) 0.0309(14) Uani 1 1 d .
C14 C 0.11530(19) -0.2597(4) -0.2622(2) 0.0391(16) Uani 1 1 d .
H14A H 0.1008 -0.2120 -0.2523 0.047 Uiso 1 1 calc R
C6 C 0.3772(2) -0.5173(4) -0.3221(2) 0.0364(15) Uani 1 1 d .
O4 O 0.41341(17) -0.5681(3) -0.30882(15) 0.0563(13) Uani 1 1 d .
O3 O 0.35850(15) -0.4742(3) -0.36054(15) 0.0475(12) Uani 1 1 d .
C12 C 0.25195(19) -0.6253(4) -0.02263(19) 0.0273(13) Uani 1 1 d .
O2 O 0.21416(13) -0.6224(3) -0.01924(13) 0.0425(11) Uani 1 1 d .
O1 O 0.28899(13) -0.6666(3) 0.00486(13) 0.0358(10) Uani 1 1 d .
C18 C 0.0464(2) -0.2598(4) -0.3428(2) 0.0328(14) Uani 1 1 d .
O6 O 0.03175(13) -0.2937(3) -0.38357(14) 0.0414(11) Uani 1 1 d .
O5 O 0.02639(13) -0.1977(3) -0.32934(15) 0.0501(12) Uani 1 1 d .

loop_
_atom_site_aniso_label
_atom_site_aniso_U_11
_atom_site_aniso_U_22
_atom_site_aniso_U_33
_atom_site_aniso_U_23
_atom_site_aniso_U_13
_atom_site_aniso_U_12
Nd1 0.02160(15) 0.02389(18) 0.02639(17) -0.00233(14) 0.01044(13) 0.00000(13)
Nd2 0.02158(15) 0.02315(18) 0.03000(18) -0.00260(14) 0.01182(13) -0.00271(13)
Nd3 0.02623(16) 0.02155(18) 0.0470(2) -0.00310(16) 0.01947(15) -0.00251(14)
Nd4 0.02133(15) 0.02497(18) 0.02679(17) -0.00097(14) 0.00993(13) -0.00066(13)
Ag1 0.0355(3) 0.0470(3) 0.0327(3) 0.0011(2) 0.0097(2) -0.0005(2)
O12 0.025(2) 0.035(3) 0.039(2) -0.003(2) 0.0137(19) -0.0007(18)
O24 0.038(2) 0.050(3) 0.032(2) -0.002(2) 0.022(2) 0.005(2)
O28 0.040(2) 0.038(3) 0.059(3) 0.000(2) 0.031(2) -0.006(2)
O16 0.020(2) 0.037(3) 0.063(3) -0.004(2) 0.013(2) -0.0063(19)
O22 0.030(2) 0.028(2) 0.028(2) -0.0025(18) 0.0167(18) -0.0007(17)
C24 0.029(3) 0.030(4) 0.030(3) -0.001(3) 0.020(3) -0.001(3)
C21 0.031(3) 0.027(3) 0.027(3) 0.002(3) 0.012(3) -0.003(3)
O8 0.040(2) 0.034(3) 0.035(2) -0.006(2) 0.013(2) 0.006(2)
C39 0.023(3) 0.036(4) 0.029(3) 0.006(3) 0.011(3) 0.002(3)
C53 0.031(3) 0.024(3) 0.034(4) -0.001(3) 0.015(3) -0.001(3)
C62 0.025(3) 0.039(4) 0.032(4) -0.008(3) 0.013(3) 0.000(3)
O20 0.050(3) 0.019(2) 0.054(3) -0.002(2) 0.021(2) -0.004(2)
O23 0.096(4) 0.027(3) 0.055(3) 0.005(2) 0.050(3) 0.009(3)
C31 0.032(3) 0.021(3) 0.038(4) 0.000(3) 0.014(3) 0.001(3)
N3 0.036(3) 0.050(4) 0.050(4) 0.006(3) 0.009(3) 0.014(3)
O15 0.035(2) 0.027(2) 0.042(3) 0.001(2) 0.017(2) 0.0071(19)
C48 0.021(3) 0.024(3) 0.026(3) 0.000(3) 0.005(3) -0.002(2)
C55 0.033(3) 0.034(4) 0.042(4) -0.003(3) 0.021(3) 0.005(3)
N2 0.043(3) 0.038(3) 0.039(3) 0.006(3) 0.023(3) 0.004(3)
N1 0.045(3) 0.053(4) 0.040(3) -0.005(3) 0.024(3) -0.006(3)
O10 0.028(2) 0.069(3) 0.038(3) 0.008(2) 0.018(2) 0.000(2)
C22 0.027(3) 0.031(4) 0.034(4) -0.003(3) 0.008(3) 0.003(3)
N4 0.041(3) 0.033(3) 0.030(3) -0.006(2) 0.005(3) 0.000(3)
C59 0.032(3) 0.033(4) 0.032(4) -0.004(3) 0.014(3) 0.001(3)
C20 0.036(3) 0.026(4) 0.042(4) 0.002(3) 0.006(3) 0.012(3)
O13 0.027(2) 0.048(3) 0.044(3) -0.016(2) 0.015(2) -0.006(2)
O21 0.045(2) 0.022(2) 0.045(3) -0.012(2) 0.027(2) -0.0069(19)
O9 0.033(2) 0.059(3) 0.038(3) 0.014(2) 0.016(2) 0.010(2)
O11 0.032(2) 0.022(3) 0.080(4) -0.012(2) 0.000(2) -0.002(2)
C45 0.016(2) 0.020(3) 0.028(3) -0.005(2) 0.009(2) -0.001(2)
C47 0.017(3) 0.019(3) 0.043(4) -0.007(3) 0.003(3) -0.001(2)
C46 0.027(3) 0.029(4) 0.035(4) -0.008(3) 0.014(3) -0.004(3)
C42 0.029(3) 0.025(3) 0.036(4) 0.005(3) 0.013(3) 0.004(3)
C44 0.020(3) 0.023(3) 0.028(3) -0.003(3) 0.013(2) 0.000(2)
C43 0.019(3) 0.016(3) 0.035(3) -0.006(3) 0.006(3) 0.003(2)
C54 0.074(5) 0.021(4) 0.041(4) 0.003(3) 0.023(4) 0.008(3)
O19 0.036(2) 0.038(3) 0.042(3) -0.012(2) 0.019(2) -0.003(2)
C41 0.031(3) 0.030(4) 0.030(3) 0.002(3) 0.015(3) 0.001(3)
C4 0.046(4) 0.043(4) 0.037(4) 0.000(3) 0.016(3) 0.011(3)
C11 0.028(3) 0.043(4) 0.042(4) 0.006(3) 0.001(3) -0.002(3)
C23 0.043(4) 0.032(4) 0.039(4) -0.008(3) 0.011(3) 0.006(3)
C2 0.050(4) 0.057(5) 0.029(4) 0.000(3) 0.015(3) -0.005(4)
C60 0.040(4) 0.055(5) 0.038(4) -0.004(3) 0.017(3) -0.013(3)
C17 0.031(4) 0.056(5) 0.053(5) -0.010(4) 0.006(3) 0.011(3)
C5 0.063(5) 0.044(4) 0.025(4) -0.002(3) 0.012(4) 0.001(4)
C13 0.045(4) 0.049(5) 0.030(4) 0.000(3) 0.007(3) 0.001(3)
C58 0.041(4) 0.063(5) 0.042(4) 0.010(4) 0.018(3) -0.003(4)
C7 0.036(4) 0.047(4) 0.055(5) 0.015(4) 0.029(4) 0.012(3)
C1 0.038(4) 0.071(6) 0.048(5) 0.000(4) 0.020(4) -0.005(4)
C19 0.043(4) 0.036(4) 0.043(4) -0.005(3) -0.003(3) 0.003(3)
C49 0.121(7) 0.037(4) 0.028(4) 0.007(3) 0.027(4) 0.022(4)
N5 0.088(5) 0.075(5) 0.039(4) 0.002(3) 0.031(4) -0.024(4)
C61 0.064(5) 0.077(6) 0.061(6) -0.010(5) 0.038(5) -0.025(5)
C57 0.071(6) 0.073(6) 0.045(5) 0.017(4) 0.012(4) 0.002(5)
O27 0.049(5) 0.156(10) 0.040(7) 0.018(6) 0.027(7) 0.007(7)
C37 0.023(3) 0.029(3) 0.031(3) -0.001(3) 0.011(3) -0.001(3)
C36 0.029(3) 0.027(3) 0.026(3) -0.003(3) 0.007(3) -0.006(3)
C38 0.035(3) 0.030(4) 0.059(5) -0.017(3) 0.020(3) -0.007(3)
C33 0.040(4) 0.039(4) 0.065(5) -0.032(4) 0.021(4) -0.011(3)
C34 0.030(3) 0.033(4) 0.053(4) -0.012(3) 0.018(3) -0.001(3)
C35 0.020(3) 0.031(4) 0.031(3) 0.005(3) 0.011(3) -0.003(2)
C40 0.024(3) 0.042(4) 0.030(3) 0.009(3) 0.014(3) -0.001(3)
O18 0.019(2) 0.050(3) 0.045(3) 0.004(2) 0.0093(19) 0.002(2)
O17 0.041(2) 0.029(3) 0.046(3) 0.001(2) 0.014(2) -0.008(2)
C29 0.026(3) 0.026(3) 0.034(4) 0.001(3) 0.009(3) 0.002(3)
C28 0.019(3) 0.024(3) 0.027(3) 0.004(3) 0.003(2) 0.004(2)
C30 0.033(3) 0.039(4) 0.039(4) -0.012(3) 0.004(3) 0.000(3)
C27 0.020(3) 0.027(3) 0.029(3) 0.001(3) 0.006(2) -0.001(2)
C25 0.033(4) 0.039(4) 0.043(4) -0.002(3) -0.006(3) 0.008(3)
C26 0.038(3) 0.021(3) 0.045(4) 0.005(3) 0.013(3) 0.007(3)
C32 0.023(3) 0.035(4) 0.042(4) -0.005(3) 0.017(3) -0.007(3)
O14 0.047(3) 0.027(3) 0.058(3) -0.009(2) 0.018(2) 0.005(2)
C52 0.029(3) 0.037(4) 0.031(4) 0.005(3) 0.013(3) 0.004(3)
C51 0.033(3) 0.029(4) 0.031(3) 0.000(3) 0.014(3) 0.005(3)
C56 0.023(3) 0.024(3) 0.036(4) 0.000(3) 0.013(3) 0.003(3)
C50 0.085(5) 0.028(4) 0.039(4) -0.006(3) 0.023(4) 0.015(4)
O26 0.043(2) 0.027(2) 0.035(3) -0.004(2) 0.011(2) 0.005(2)
O25 0.034(2) 0.030(2) 0.025(2) -0.0014(19) 0.0097(19) -0.0002(18)
O7 0.029(2) 0.032(2) 0.028(2) -0.0008(18) 0.0092(19) -0.0028(18)
C3 0.044(4) 0.025(3) 0.029(4) -0.001(3) 0.016(3) 0.000(3)
C10 0.028(3) 0.044(4) 0.035(4) 0.003(3) 0.008(3) -0.008(3)
C9 0.023(3) 0.027(3) 0.030(3) -0.006(3) 0.009(3) -0.004(3)
C8 0.031(3) 0.048(4) 0.045(4) 0.012(3) 0.020(3) 0.007(3)
C16 0.034(3) 0.055(5) 0.041(4) -0.013(4) 0.005(3) 0.001(3)
C15 0.028(3) 0.022(3) 0.036(4) 0.005(3) 0.007(3) 0.003(3)
C14 0.030(3) 0.039(4) 0.039(4) -0.002(3) 0.006(3) 0.010(3)
C6 0.045(4) 0.026(4) 0.043(4) -0.006(3) 0.023(3) -0.006(3)
O4 0.082(4) 0.050(3) 0.045(3) 0.003(2) 0.035(3) 0.020(3)
O3 0.064(3) 0.044(3) 0.041(3) 0.012(2) 0.028(2) -0.002(2)
C12 0.031(3) 0.024(3) 0.026(3) -0.007(3) 0.012(3) -0.009(3)
O2 0.032(2) 0.058(3) 0.045(3) 0.008(2) 0.024(2) 0.003(2)
O1 0.029(2) 0.042(3) 0.031(2) 0.004(2) 0.0078(19) -0.0035(19)
C18 0.029(3) 0.018(3) 0.051(4) 0.003(3) 0.017(3) -0.002(3)
O6 0.029(2) 0.050(3) 0.033(3) -0.001(2) 0.002(2) -0.002(2)
O5 0.030(2) 0.042(3) 0.060(3) -0.007(2) 0.002(2) 0.008(2)

loop_
_atom_type_symbol
_atom_type_description
_atom_type_scat_dispersion_real
_atom_type_scat_dispersion_imag
_atom_type_scat_source
C C 0.0033 0.0016 'International Tables Vol C Tables 4.2.6.8 and 6.1.1.4'
H H 0.0000 0.0000 'International Tables Vol C Tables 4.2.6.8 and 6.1.1.4'
N N 0.0061 0.0033 'International Tables Vol C Tables 4.2.6.8 and 6.1.1.4'
O O 0.0106 0.0060 'International Tables Vol C Tables 4.2.6.8 and 6.1.1.4'
Ag Ag -0.8971 1.1015 'International Tables Vol C Tables 4.2.6.8 and 6.1.1.4'
Nd Nd -0.1943 3.0179 'International Tables Vol C Tables 4.2.6.8 and 6.1.1.4'

loop_
_geom_angle_atom_site_label_1
_geom_angle_atom_site_label_2
_geom_angle_atom_site_label_3
_geom_angle
_geom_angle_site_symmetry_1
_geom_angle_site_symmetry_3
O3 Nd1 O15 72.97(15) 6_556 .
O3 Nd1 O1 132.34(15) 6_556 1_565
O15 Nd1 O1 75.11(13) . 1_565
O3 Nd1 O10 77.12(15) 6_556 .
O15 Nd1 O10 103.96(14) . .
O1 Nd1 O10 77.35(14) 1_565 .
O3 Nd1 O26 78.60(15) 6_556 1_545
O15 Nd1 O26 149.58(13) . 1_545
O1 Nd1 O26 134.10(13) 1_565 1_545
O10 Nd1 O26 79.58(14) . 1_545
O3 Nd1 O22 147.77(13) 6_556 .
O15 Nd1 O22 94.07(13) . .
O1 Nd1 O22 68.02(13) 1_565 .
O10 Nd1 O22 135.10(13) . .
O26 Nd1 O22 104.59(13) 1_545 .
O3 Nd1 O12 73.01(14) 6_556 .
O15 Nd1 O12 85.01(13) . .
O1 Nd1 O12 137.54(12) 1_565 .
O10 Nd1 O12 144.66(13) . .
O26 Nd1 O12 76.43(13) 1_545 .
O22 Nd1 O12 76.62(12) . .
O3 Nd1 O25 128.62(13) 6_556 1_545
O15 Nd1 O25 158.26(12) . 1_545
O1 Nd1 O25 88.41(12) 1_565 1_545
O10 Nd1 O25 85.67(13) . 1_545
O26 Nd1 O25 50.60(12) 1_545 1_545
O22 Nd1 O25 66.23(11) . 1_545
O12 Nd1 O25 98.43(12) . 1_545
O3 Nd1 C56 103.02(16) 6_556 1_545
O15 Nd1 C56 172.53(14) . 1_545
O1 Nd1 C56 111.77(15) 1_565 1_545
O10 Nd1 C56 80.90(15) . 1_545
O26 Nd1 C56 24.82(13) 1_545 1_545
O22 Nd1 C56 86.15(14) . 1_545
O12 Nd1 C56 87.79(14) . 1_545
O25 Nd1 C56 25.81(12) 1_545 1_545
O3 Nd1 Nd2 164.95(10) 6_556 .
O15 Nd1 Nd2 122.07(11) . .
O1 Nd1 Nd2 58.58(10) 1_565 .
O10 Nd1 Nd2 98.13(11) . .
O26 Nd1 Nd2 86.52(11) 1_545 .
O22 Nd1 Nd2 39.28(8) . .
O12 Nd1 Nd2 105.84(9) . .
O25 Nd1 Nd2 36.33(9) 1_545 .
C56 Nd1 Nd2 61.97(13) 1_545 .
O2 Nd2 O17 76.46(14) 7_545 7
O2 Nd2 O9 76.48(14) 7_545 7
O17 Nd2 O9 110.66(14) 7 7
O2 Nd2 O13 134.30(14) 7_545 .
O17 Nd2 O13 81.93(13) 7 .
O9 Nd2 O13 149.22(13) 7 .
O2 Nd2 O8 127.14(13) 7_545 .
O17 Nd2 O8 73.43(14) 7 .
O9 Nd2 O8 74.99(14) 7 .
O13 Nd2 O8 82.52(13) . .
O2 Nd2 O25 69.23(13) 7_545 1_545
O17 Nd2 O25 91.74(13) 7 1_545
O9 Nd2 O25 133.01(13) 7 1_545
O13 Nd2 O25 71.75(12) . 1_545
O8 Nd2 O25 151.98(12) . 1_545
O2 Nd2 O21 141.19(13) 7_545 .
O17 Nd2 O21 140.67(13) 7 .
O9 Nd2 O21 78.11(14) 7 .
O13 Nd2 O21 75.15(14) . .
O8 Nd2 O21 72.25(13) . .
O25 Nd2 O21 110.26(12) 1_545 .
O2 Nd2 O22 103.41(13) 7_545 .
O17 Nd2 O22 154.52(12) 7 .
O9 Nd2 O22 93.76(13) 7 .
O13 Nd2 O22 80.45(12) . .
O8 Nd2 O22 121.93(12) . .
O25 Nd2 O22 65.28(11) 1_545 .
O21 Nd2 O22 49.75(11) . .
O2 Nd2 C48 123.77(15) 7_545 .
O17 Nd2 C48 157.89(14) 7 .
O9 Nd2 C48 84.91(14) 7 .
O13 Nd2 C48 77.08(14) . .
O8 Nd2 C48 96.80(15) . .
O25 Nd2 C48 88.26(14) 1_545 .
O21 Nd2 C48 24.56(12) . .
O22 Nd2 C48 25.21(12) . .
O2 Nd2 Nd1 70.50(10) 7_545 .
O17 Nd2 Nd1 126.86(11) 7 .
O9 Nd2 Nd1 100.74(11) 7 .
O13 Nd2 Nd1 92.44(9) . .
O8 Nd2 Nd1 158.38(9) . .
O25 Nd2 Nd1 37.98(8) 1_545 .
O21 Nd2 Nd1 86.13(10) . .
O22 Nd2 Nd1 36.52(8) . .
C48 Nd2 Nd1 61.59(12) . .
O16 Nd3 O19 78.03(14) . .
O16 Nd3 O23 85.38(15) . .
O19 Nd3 O23 121.60(14) . .
O16 Nd3 O5 147.41(14) . 8_556
O19 Nd3 O5 85.02(14) . 8_556
O23 Nd3 O5 80.08(16) . 8_556
O16 Nd3 O11 132.40(14) . .
O19 Nd3 O11 89.43(15) . .
O23 Nd3 O11 137.57(15) . .
O5 Nd3 O11 74.27(14) 8_556 .
O16 Nd3 O4 82.05(16) . 6_556
O19 Nd3 O4 153.78(14) . 6_556
O23 Nd3 O4 73.01(15) . 6_556
O5 Nd3 O4 120.41(16) 8_556 6_556
O11 Nd3 O4 91.56(16) . 6_556
O16 Nd3 O27 135.9(2) . .
O19 Nd3 O27 146.0(2) . .
O23 Nd3 O27 69.6(3) . .
O5 Nd3 O27 64.4(2) 8_556 .
O11 Nd3 O27 69.0(2) . .
O4 Nd3 O27 56.6(2) 6_556 .
O16 Nd3 O12 83.57(12) . .
O19 Nd3 O12 81.21(12) . .
O23 Nd3 O12 151.77(13) . .
O5 Nd3 O12 121.29(13) 8_556 .
O11 Nd3 O12 48.98(12) . .
O4 Nd3 O12 79.77(13) 6_556 .
O27 Nd3 O12 101.5(2) . .
O16 Nd3 O24 77.59(12) . .
O19 Nd3 O24 74.70(12) . .
O23 Nd3 O24 47.02(13) . .
O5 Nd3 O24 71.13(12) 8_556 .
O11 Nd3 O24 142.88(13) . .
O4 Nd3 O24 117.38(13) 6_556 .
O27 Nd3 O24 106.5(2) . .
O12 Nd3 O24 151.94(11) . .
O16 Nd3 C31 108.47(15) . .
O19 Nd3 C31 84.72(14) . .
O23 Nd3 C31 152.86(15) . .
O5 Nd3 C31 97.29(15) 8_556 .
O11 Nd3 C31 24.00(13) . .
O4 Nd3 C31 85.62(16) 6_556 .
O27 Nd3 C31 84.8(3) . .
O12 Nd3 C31 24.98(12) . .
O24 Nd3 C31 156.98(13) . .
O16 Nd3 C55 81.12(15) . .
O19 Nd3 C55 98.95(15) . .
O23 Nd3 C55 22.73(14) . .
O5 Nd3 C55 74.23(15) 8_556 .
O11 Nd3 C55 146.48(14) . .
O4 Nd3 C55 94.59(16) 6_556 .
O27 Nd3 C55 87.2(3) . .
O12 Nd3 C55 164.29(13) . .
O24 Nd3 C55 24.29(13) . .
C31 Nd3 C55 170.32(16) . .
O14 Nd4 O18 123.09(14) 1_565 7_565
O14 Nd4 O6 83.31(14) 1_565 8_556
O18 Nd4 O6 136.89(14) 7_565 8_556
O14 Nd4 O20 150.56(14) 1_565 .
O18 Nd4 O20 82.76(14) 7_565 .
O6 Nd4 O20 85.68(14) 8_556 .
O14 Nd4 O24 87.76(15) 1_565 .
O18 Nd4 O24 73.28(14) 7_565 .
O6 Nd4 O24 74.72(14) 8_556 .
O20 Nd4 O24 115.43(14) . .
O14 Nd4 O7 90.22(14) 1_565 1_565
O18 Nd4 O7 72.66(13) 7_565 1_565
O6 Nd4 O7 146.90(13) 8_556 1_565
O20 Nd4 O7 84.29(14) . 1_565
O24 Nd4 O7 137.62(13) . 1_565
O14 Nd4 O28 76.19(14) 1_565 .
O18 Nd4 O28 140.03(14) 7_565 .
O6 Nd4 O28 74.24(15) 8_556 .
O20 Nd4 O28 74.55(13) . .
O24 Nd4 O28 146.41(13) . .
O7 Nd4 O28 72.70(13) 1_565 .
N2 Ag1 N1 111.41(19) . .
N2 Ag1 N4 105.57(18) . .
N1 Ag1 N4 105.62(18) . .
N2 Ag1 N3 96.94(19) . .
N1 Ag1 N3 116.5(2) . .
N4 Ag1 N3 119.98(19) . .
C31 O12 Nd1 149.6(4) . .
C31 O12 Nd3 85.6(3) . .
Nd1 O12 Nd3 118.85(13) . .
C55 O24 Nd4 164.4(4) . .
C55 O24 Nd3 83.0(3) . .
Nd4 O24 Nd3 108.36(13) . .
C39 O16 Nd3 146.8(4) . .
C48 O22 Nd1 163.5(3) . .
C48 O22 Nd2 90.6(3) . .
Nd1 O22 Nd2 104.20(12) . .
O8 C24 O7 125.5(5) . .
O8 C24 C21 116.5(5) . .
O7 C24 C21 117.9(5) . .
C22 C21 C20 117.0(5) . .
C22 C21 C24 121.9(5) . .
C20 C21 C24 120.9(5) . .
C24 O8 Nd2 138.6(4) . .
O15 C39 O16 125.3(5) . .
O15 C39 C37 119.2(5) . .
O16 C39 C37 115.5(5) . .
C52 C53 C54 120.1(5) . .
C52 C53 C55 122.5(5) . .
C54 C53 C55 117.4(5) . .
O9 C62 O10 126.7(6) . .
O9 C62 C59 116.7(5) . .
O10 C62 C59 116.5(5) . .
C47 O20 Nd4 112.2(4) . .
C55 O23 Nd3 108.0(4) . .
O11 C31 O12 121.4(5) . .
O11 C31 C29 118.0(5) . .
O12 C31 C29 120.6(5) . .
O11 C31 Nd3 52.0(3) . .
O12 C31 Nd3 69.4(3) . .
C29 C31 Nd3 169.8(4) . .
C13 N3 C17 116.1(5) . .
C13 N3 Ag1 119.9(4) . .
C17 N3 Ag1 122.2(4) . .
C39 O15 Nd1 130.3(4) . .
O21 C48 O22 121.3(5) . .
O21 C48 C45 118.8(5) . .
O22 C48 C45 119.9(5) . .
O21 C48 Nd2 57.1(3) . .
O22 C48 Nd2 64.2(3) . .
C45 C48 Nd2 175.3(4) . .
O23 C55 O24 121.9(6) . .
O23 C55 C53 118.7(5) . .
O24 C55 C53 119.4(6) . .
O23 C55 Nd3 49.2(3) . .
O24 C55 Nd3 72.7(3) . .
C53 C55 Nd3 167.5(4) . .
C11 N2 C7 116.5(5) . .
C11 N2 Ag1 123.2(4) . .
C7 N2 Ag1 119.4(4) . .
C1 N1 C5 116.5(6) . .
C1 N1 Ag1 114.6(4) . .
C5 N1 Ag1 127.5(4) . .
C62 O10 Nd1 164.8(4) . .
C21 C22 C23 119.1(5) . .
C19 N4 C23 117.5(5) . .
C19 N4 Ag1 122.2(4) . .
C23 N4 Ag1 118.9(4) . .
C60 C59 C58 118.2(6) . .
C60 C59 C62 120.1(5) . .
C58 C59 C62 121.7(5) . .
C19 C20 C21 120.1(6) . .
C32 O13 Nd2 166.8(4) . .
C48 O21 Nd2 98.3(3) . .
C62 O9 Nd2 160.4(4) . 7
C31 O11 Nd3 104.0(3) . .
C46 C45 C44 118.9(5) . .
C46 C45 C48 120.3(5) . .
C44 C45 C48 120.8(5) . .
O19 C47 O20 123.1(5) . .
O19 C47 C43 121.5(5) . .
O20 C47 C43 115.4(6) . .
C45 C46 C41 120.5(5) . .
C43 C42 C41 120.8(5) . .
C45 C44 C43 120.7(5) . .
C42 C43 C44 119.5(5) . .
C42 C43 C47 121.4(5) . .
C44 C43 C47 119.1(5) . .
C49 C54 C53 119.8(6) . .
C47 O19 Nd3 178.4(4) . .
C42 C41 C46 119.7(5) . .
C3 C4 C5 118.7(6) . .
N2 C11 C10 123.4(6) . .
N4 C23 C22 123.5(6) . .
C1 C2 C3 120.0(6) . .
C59 C60 C61 118.8(6) . .
N3 C17 C16 123.6(6) . .
N1 C5 C4 123.8(6) . .
N3 C13 C14 124.2(6) . .
C59 C58 C57 118.6(7) . .
N2 C7 C8 123.7(6) . .
N1 C1 C2 123.0(6) . .
N4 C19 C20 122.6(6) . .
C54 C49 C50 120.6(6) . .
C61 N5 C57 116.1(6) . .
N5 C61 C60 124.0(7) . .
N5 C57 C58 124.3(7) . .
O27 O27 Nd3 155.7(15) 2_655 .
C38 C37 C36 118.9(5) . .
C38 C37 C39 120.3(5) . .
C36 C37 C39 120.9(5) . .
C35 C36 C37 121.8(5) . .
C37 C38 C33 119.3(5) . .
C34 C33 C38 121.0(6) . .
C33 C34 C35 119.6(6) . .
C36 C35 C34 119.2(5) . .
C36 C35 C40 121.3(5) . .
C34 C35 C40 119.5(5) . .
O17 C40 O18 123.8(5) . .
O17 C40 C35 119.6(5) . .
O18 C40 C35 116.6(5) . .
C40 O18 Nd4 131.6(4) . 7_565
C40 O17 Nd2 142.0(4) . 7
C28 C29 C30 118.3(5) . .
C28 C29 C31 122.0(5) . .
C30 C29 C31 119.7(5) . .
C27 C28 C29 121.6(5) . .
C25 C30 C29 120.8(6) . .
C28 C27 C26 119.6(5) . .
C28 C27 C32 120.7(5) . .
C26 C27 C32 119.5(5) . .
C30 C25 C26 120.3(5) . .
C27 C26 C25 119.4(5) . .
O14 C32 O13 124.4(6) . .
O14 C32 C27 117.6(5) . .
O13 C32 C27 118.0(5) . .
C32 O14 Nd4 127.2(4) . 1_545
C53 C52 C51 120.4(5) . .
C52 C51 C50 119.2(5) . .
C52 C51 C56 122.2(5) . .
C50 C51 C56 118.6(5) . .
O26 C56 O25 120.3(5) . .
O26 C56 C51 118.9(5) . .
O25 C56 C51 120.8(5) . .
O26 C56 Nd1 56.5(3) . 1_565
O25 C56 Nd1 63.8(3) . 1_565
C51 C56 Nd1 173.4(4) . 1_565
C51 C50 C49 119.8(6) . .
C56 O26 Nd1 98.7(4) . 1_565
C56 O25 Nd2 162.1(3) . 1_565
C56 O25 Nd1 90.3(3) . 1_565
Nd2 O25 Nd1 105.69(13) 1_565 1_565
C24 O7 Nd4 132.2(3) . 1_545
C4 C3 C2 117.9(6) . .
C4 C3 C6 123.5(6) . .
C2 C3 C6 118.5(6) . .
C9 C10 C11 118.9(6) . .
C10 C9 C8 119.0(5) . .
C10 C9 C12 120.9(5) . .
C8 C9 C12 120.1(5) . .
C7 C8 C9 118.5(6) . .
C15 C16 C17 119.5(6) . .
C16 C15 C14 117.9(5) . .
C16 C15 C18 120.0(5) . .
C14 C15 C18 122.1(5) . .
C15 C14 C13 118.5(6) . .
O4 C6 O3 125.6(6) . .
O4 C6 C3 119.3(6) . .
O3 C6 C3 115.1(6) . .
C6 O4 Nd3 124.1(4) . 6
C6 O3 Nd1 158.4(4) . 6
O2 C12 O1 126.6(5) . .
O2 C12 C9 116.7(5) . .
O1 C12 C9 116.7(5) . .
C12 O2 Nd2 172.7(4) . 7_545
C12 O1 Nd1 136.4(4) . 1_545
O5 C18 O6 126.2(6) . .
O5 C18 C15 117.2(6) . .
O6 C18 C15 116.5(5) . .
C18 O6 Nd4 143.4(4) . 8_455
C18 O5 Nd3 134.8(4) . 8_455

loop_
_geom_bond_atom_site_label_1
_geom_bond_atom_site_label_2
_geom_bond_distance
_geom_bond_site_symmetry_2
Nd1 O3 2.347(4) 6_556
Nd1 O15 2.360(4) .
Nd1 O1 2.367(4) 1_565
Nd1 O10 2.382(4) .
Nd1 O26 2.475(4) 1_545
Nd1 O22 2.528(4) .
Nd1 O12 2.534(4) .
Nd1 O25 2.633(4) 1_545
Nd1 C56 2.933(6) 1_545
Nd1 Nd2 4.119(2) .
Nd2 O2 2.343(4) 7_545
Nd2 O17 2.372(4) 7
Nd2 O9 2.376(4) 7
Nd2 O13 2.395(4) .
Nd2 O8 2.437(4) .
Nd2 O25 2.534(4) 1_545
Nd2 O21 2.535(4) .
Nd2 O22 2.690(4) .
Nd2 C48 2.987(6) .
Nd3 O16 2.315(4) .
Nd3 O19 2.390(5) .
Nd3 O23 2.417(4) .
Nd3 O5 2.419(4) 8_556
Nd3 O11 2.425(4) .
Nd3 O4 2.481(4) 6_556
Nd3 O27 2.727(9) .
Nd3 O12 2.804(4) .
Nd3 O24 2.919(4) .
Nd3 C31 2.986(6) .
Nd3 C55 3.034(6) .
Nd4 O14 2.371(4) 1_565
Nd4 O18 2.380(4) 7_565
Nd4 O6 2.389(4) 8_556
Nd4 O20 2.391(4) .
Nd4 O24 2.426(4) .
Nd4 O7 2.458(4) 1_565
Nd4 O28 2.476(4) .
Ag1 N2 2.304(5) .
Ag1 N1 2.320(5) .
Ag1 N4 2.341(5) .
Ag1 N3 2.354(5) .
O12 C31 1.265(6) .
O24 C55 1.258(6) .
O16 C39 1.263(6) .
O22 C48 1.272(6) .
C24 O8 1.241(6) .
C24 O7 1.258(6) .
C24 C21 1.513(7) .
C21 C22 1.375(7) .
C21 C20 1.387(7) .
C39 O15 1.254(6) .
C39 C37 1.512(7) .
C53 C52 1.381(7) .
C53 C54 1.389(8) .
C53 C55 1.505(8) .
C62 O9 1.243(6) .
C62 O10 1.249(6) .
C62 C59 1.522(8) .
O20 C47 1.259(6) .
O23 C55 1.233(7) .
C31 O11 1.252(6) .
C31 C29 1.502(7) .
N3 C13 1.329(7) .
N3 C17 1.332(7) .
C48 O21 1.255(6) .
C48 C45 1.484(7) .
N2 C11 1.331(7) .
N2 C7 1.344(7) .
N1 C1 1.323(7) .
N1 C5 1.336(7) .
C22 C23 1.376(7) .
N4 C19 1.312(7) .
N4 C23 1.338(7) .
C59 C60 1.373(7) .
C59 C58 1.377(8) .
C20 C19 1.382(8) .
O13 C32 1.254(6) .
O9 Nd2 2.376(4) 7
C45 C46 1.384(7) .
C45 C44 1.389(7) .
C47 O19 1.249(7) .
C47 C43 1.512(7) .
C46 C41 1.403(7) .
C42 C43 1.371(7) .
C42 C41 1.376(7) .
C44 C43 1.403(7) .
C54 C49 1.369(8) .
C4 C3 1.362(7) .
C4 C5 1.383(8) .
C11 C10 1.385(8) .
C2 C1 1.372(8) .
C2 C3 1.373(8) .
C60 C61 1.388(9) .
C17 C16 1.381(8) .
C13 C14 1.388(7) .
C58 C57 1.384(9) .
C7 C8 1.372(8) .
C49 C50 1.391(8) .
N5 C61 1.328(8) .
N5 C57 1.329(9) .
O27 O27 0.979(14) 2_655
C37 C38 1.382(7) .
C37 C36 1.388(7) .
C36 C35 1.365(7) .
C38 C33 1.385(8) .
C33 C34 1.378(7) .
C34 C35 1.383(7) .
C35 C40 1.502(7) .
C40 O17 1.260(7) .
C40 O18 1.262(6) .
O18 Nd4 2.380(4) 7_565
O17 Nd2 2.372(4) 7
C29 C28 1.383(7) .
C29 C30 1.384(7) .
C28 C27 1.368(7) .
C30 C25 1.364(8) .
C27 C26 1.378(7) .
C27 C32 1.514(7) .
C25 C26 1.393(7) .
C32 O14 1.237(6) .
O14 Nd4 2.371(4) 1_545
C52 C51 1.387(7) .
C51 C50 1.391(7) .
C51 C56 1.499(7) .
C56 O26 1.245(6) .
C56 O25 1.277(6) .
C56 Nd1 2.933(6) 1_565
O26 Nd1 2.475(4) 1_565
O25 Nd2 2.534(4) 1_565
O25 Nd1 2.633(4) 1_565
O7 Nd4 2.458(4) 1_545
C3 C6 1.511(8) .
C10 C9 1.362(7) .
C9 C8 1.377(7) .
C9 C12 1.514(7) .
C16 C15 1.372(8) .
C15 C14 1.376(7) .
C15 C18 1.515(7) .
C6 O4 1.247(7) .
C6 O3 1.249(7) .
O4 Nd3 2.481(4) 6
O3 Nd1 2.347(4) 6
C12 O2 1.231(6) .
C12 O1 1.252(6) .
O2 Nd2 2.343(4) 7_545
O1 Nd1 2.367(4) 1_545
C18 O5 1.244(6) .
C18 O6 1.251(7) .
O6 Nd4 2.389(4) 8_455
O5 Nd3 2.419(4) 8_455
